data_7217827
loop_
_publ_author_name
'Kempf, Julie'
'Noujeim, Nadim'
'Schmitzer, Andreea R.'

_publ_section_title
;
 2,4,7-triphenylbenzimidazole : the monomeric unit of supramolecular
 helical rod-like transmembrane transporters
;
_journal_name_full 'RSC Advances'
_journal_paper_doi 10.1039/C4RA06887D
_journal_year 2014
_chemical_absolute_configuration ad
_chemical_compound_source 'Synthesized by the authors. See text'
_chemical_formula_sum 'C25 H18 N2'
_chemical_formula_weight 346.41
_chemical_name_systematic
;
 ?
;
_space_group_crystal_system hexagonal
_space_group_IT_number 169
_space_group_name_Hall 'P 61'
_space_group_name_H-M_alt 'P 61'
_symmetry_space_group_name_Hall 'P 61'
_symmetry_space_group_name_H-M 'P 61'
_atom_sites_solution_hydrogens geom
_atom_sites_solution_primary direct
_atom_sites_solution_secondary difmap
_audit_creation_method SHELXL-2014
_cell_angle_alpha 90
_cell_angle_beta 90
_cell_angle_gamma 120
_cell_formula_units_Z 6
_cell_length_a 10.30410(10)
_cell_length_b 10.30410(10)
_cell_length_c 29.1806(4)
_cell_measurement_reflns_used 9790
_cell_measurement_temperature 100
_cell_measurement_theta_max 70.66
_cell_measurement_theta_min 4.96
_cell_volume 2683.15(5)
_computing_cell_refinement 'SAINT V7.68A(Bruker AXS, 2009)'
_computing_data_collection 'APEX2  (Bruker AXS, 2009)'
_computing_data_reduction 'SAINT V7.68A(Bruker AXS, 2009)'
_computing_molecular_graphics 'SHELXTL  (Bruker AXS, 2003)'
_computing_publication_material 'UdMX (Maris, 2004)'
_computing_structure_refinement 'SHELXL97 (Sheldrick, 2008)'
_computing_structure_solution 'SHELXS (Sheldrick, 2008)'
_diffrn_ambient_temperature 100
_diffrn_detector_area_resol_mean 8.3
_diffrn_measured_fraction_theta_full 0.999
_diffrn_measured_fraction_theta_max 0.999
_diffrn_measurement_device_type 'Bruker APEX II'
_diffrn_measurement_method \w
_diffrn_radiation_type CuK\a
_diffrn_radiation_wavelength 1.54178
_diffrn_reflns_av_R_equivalents 0.032
_diffrn_reflns_av_unetI/netI 0.0153
_diffrn_reflns_Laue_measured_fraction_full 0.999
_diffrn_reflns_Laue_measured_fraction_max 0.999
_diffrn_reflns_limit_h_max 12
_diffrn_reflns_limit_h_min -12
_diffrn_reflns_limit_k_max 12
_diffrn_reflns_limit_k_min -12
_diffrn_reflns_limit_l_max 35
_diffrn_reflns_limit_l_min -34
_diffrn_reflns_number 35626
_diffrn_reflns_point_group_measured_fraction_full 0.964
_diffrn_reflns_point_group_measured_fraction_max 0.963
_diffrn_reflns_theta_full 67.679
_diffrn_reflns_theta_max 70.848
_diffrn_reflns_theta_min 4.956
_diffrn_source 'Incoatec I\muS Microsource '
_exptl_absorpt_coefficient_mu 0.583
_exptl_absorpt_correction_T_max 0.7534
_exptl_absorpt_correction_T_min 0.6771
_exptl_absorpt_correction_type multi-scan
_exptl_absorpt_process_details 'Sadabs (Sheldrick, 2008)'
_exptl_crystal_colour Colorless
_exptl_crystal_density_diffrn 1.286
_exptl_crystal_description needle
_exptl_crystal_F_000 1092
_exptl_crystal_size_max 0.28
_exptl_crystal_size_mid 0.04
_exptl_crystal_size_min 0.03
_refine_ls_abs_structure_details 'Flack, H.D. and Schwarzenbach, D. (1999), XXXX Friedel Pairs'
_refine_ls_abs_structure_Flack -0.02(13)
_refine_ls_extinction_method none
_refine_ls_goodness_of_fit_ref 1.057
_refine_ls_hydrogen_treatment mixed
_refine_ls_matrix_type full
_refine_ls_number_parameters 248
_refine_ls_number_reflns 3318
_refine_ls_number_restraints 1
_refine_ls_restrained_S_all 1.057
_refine_ls_R_factor_all 0.0261
_refine_ls_R_factor_gt 0.0256
_refine_ls_shift/su_max 0.000
_refine_ls_shift/su_mean 0.000
_refine_ls_structure_factor_coef Fsqd
_refine_ls_weighting_details 'w=1/[\s^2^(Fo^2^)+(0.0404P)^2^+0.3210P] where P=(Fo^2^+2Fc^2^)/3'
_refine_ls_weighting_scheme calc
_refine_ls_wR_factor_gt 0.0666
_refine_ls_wR_factor_ref 0.0670
_reflns_Friedel_coverage 0.887
_reflns_Friedel_fraction_full 0.927
_reflns_Friedel_fraction_max 0.925
_reflns_number_gt 3261
_reflns_number_total 3318
_cod_data_source_file c4ra06887d2.cif
_cod_data_source_block JULIE1
_cod_original_cell_volume 2683.15(6)
_cod_original_sg_symbol_H-M P61
_cod_database_code 7217827
_shelx_space_group_comment
;
The symmetry employed for this shelxl refinement is uniquely defined
by the following loop, which should always be used as a source of
symmetry information in preference to the above space-group names.
They are only intended as comments.
;
_shelx_estimated_absorpt_t_min 0.854
_shelx_estimated_absorpt_t_max 0.983

loop_
_space_group_symop_operation_xyz
'x, y, z'
'x-y, x, z+1/6'
'-y, x-y, z+1/3'
'-x, -y, z+1/2'
'-x+y, -x, z+2/3'
'y, -x+y, z+5/6'

loop_
_atom_site_label
_atom_site_type_symbol
_atom_site_fract_x
_atom_site_fract_y
_atom_site_fract_z
_atom_site_U_iso_or_equiv
_atom_site_adp_type
_atom_site_occupancy
_atom_site_site_symmetry_order
_atom_site_calc_flag
_atom_site_refinement_flags_posn
_atom_site_refinement_flags_adp
C2 C 0.91234(17) 0.98282(18) 0.11024(6) 0.0187(3) Uani 1 1 d . .
C4 C 0.75881(17) 0.75126(18) 0.12675(6) 0.0193(3) Uani 1 1 d . .
C5 C 0.77104(17) 0.75976(17) 0.07879(6) 0.0192(3) Uani 1 1 d . .
C6 C 0.69658(19) 0.63395(19) 0.05022(6) 0.0217(3) Uani 1 1 d . .
C7 C 0.61289(19) 0.49806(19) 0.07289(6) 0.0253(4) Uani 1 1 d . .
H7 H 0.5638 0.4087 0.0553 0.030 Uiso 1 1 calc R U
C8 C 0.59819(18) 0.48777(19) 0.12057(6) 0.0252(4) Uani 1 1 d . .
H8 H 0.5400 0.3918 0.1342 0.030 Uiso 1 1 calc R U
C9 C 0.66596(18) 0.61351(18) 0.14882(6) 0.0210(3) Uani 1 1 d . .
C10 C 1.02842(17) 1.14176(18) 0.11380(6) 0.0201(3) Uani 1 1 d . .
C11 C 1.07233(18) 1.23646(19) 0.07558(6) 0.0224(3) Uani 1 1 d . .
H11 H 1.0224 1.2002 0.0471 0.027 Uiso 1 1 calc R U
C12 C 1.18868(19) 1.38323(19) 0.07927(6) 0.0267(4) Uani 1 1 d . .
H12 H 1.2190 1.4465 0.0531 0.032 Uiso 1 1 calc R U
C13 C 1.26119(19) 1.43853(19) 0.12065(7) 0.0286(4) Uani 1 1 d . .
H13 H 1.3406 1.5393 0.1229 0.034 Uiso 1 1 calc R U
C14 C 1.2173(2) 1.3462(2) 0.15872(7) 0.0273(4) Uani 1 1 d . .
H14 H 1.2661 1.3841 0.1873 0.033 Uiso 1 1 calc R U
C15 C 1.10252(18) 1.19852(19) 0.15544(6) 0.0234(3) Uani 1 1 d . .
H15 H 1.0740 1.1355 0.1817 0.028 Uiso 1 1 calc R U
C16 C 0.7081(2) 0.64052(18) -0.00050(6) 0.0250(4) Uani 1 1 d . .
C17 C 0.8470(2) 0.7141(2) -0.02213(6) 0.0272(4) Uani 1 1 d . .
H17 H 0.9354 0.7680 -0.0043 0.033 Uiso 1 1 calc R U
C18 C 0.8576(3) 0.7095(2) -0.06951(6) 0.0356(5) Uani 1 1 d . .
H18 H 0.9532 0.7575 -0.0839 0.043 Uiso 1 1 calc R U
C19 C 0.7290(3) 0.6348(2) -0.09576(7) 0.0419(5) Uani 1 1 d . .
H19 H 0.7362 0.6308 -0.1281 0.050 Uiso 1 1 calc R U
C20 C 0.5901(3) 0.5662(2) -0.07487(7) 0.0418(5) Uani 1 1 d . .
H20 H 0.5018 0.5180 -0.0930 0.050 Uiso 1 1 calc R U
C21 C 0.5793(2) 0.5674(2) -0.02743(7) 0.0333(4) Uani 1 1 d . .
H21 H 0.4835 0.5181 -0.0132 0.040 Uiso 1 1 calc R U
C22 C 0.63032(18) 0.60267(18) 0.19846(6) 0.0219(3) Uani 1 1 d . .
C23 C 0.64080(19) 0.49978(19) 0.22676(6) 0.0262(4) Uani 1 1 d . .
H23 H 0.6768 0.4380 0.2147 0.031 Uiso 1 1 calc R U
C24 C 0.5991(2) 0.4863(2) 0.27271(7) 0.0304(4) Uani 1 1 d . .
H24 H 0.6074 0.4161 0.2918 0.036 Uiso 1 1 calc R U
C25 C 0.5455(2) 0.5749(2) 0.29060(7) 0.0335(4) Uani 1 1 d . .
H25 H 0.5169 0.5657 0.3219 0.040 Uiso 1 1 calc R U
C26 C 0.5337(2) 0.6776(2) 0.26254(7) 0.0322(4) Uani 1 1 d . .
H26 H 0.4963 0.7381 0.2747 0.039 Uiso 1 1 calc R U
C27 C 0.5763(2) 0.6919(2) 0.21695(6) 0.0260(4) Uani 1 1 d . .
H27 H 0.5688 0.7630 0.1981 0.031 Uiso 1 1 calc R U
N1 N 0.86736(15) 0.90952(15) 0.06921(5) 0.0191(3) Uani 1 1 d . .
N3 N 0.84999(15) 0.89202(15) 0.14571(5) 0.0192(3) Uani 1 1 d . .
H1 H 0.887(3) 0.951(3) 0.0421(9) 0.032(6) Uiso 1 1 d . .

loop_
_atom_site_aniso_label
_atom_site_aniso_U_11
_atom_site_aniso_U_22
_atom_site_aniso_U_33
_atom_site_aniso_U_23
_atom_site_aniso_U_13
_atom_site_aniso_U_12
C2 0.0194(7) 0.0206(7) 0.0175(8) -0.0013(6) -0.0025(6) 0.0111(6)
C4 0.0187(7) 0.0217(8) 0.0187(8) -0.0006(6) -0.0012(6) 0.0111(6)
C5 0.0190(7) 0.0211(8) 0.0183(8) -0.0004(6) -0.0010(6) 0.0108(6)
C6 0.0213(7) 0.0226(8) 0.0207(8) -0.0032(6) -0.0023(6) 0.0107(6)
C7 0.0254(8) 0.0219(8) 0.0261(9) -0.0055(7) -0.0012(7) 0.0098(7)
C8 0.0240(8) 0.0202(8) 0.0278(9) 0.0017(7) 0.0025(7) 0.0083(6)
C9 0.0202(7) 0.0227(8) 0.0206(8) 0.0010(6) 0.0010(6) 0.0111(6)
C10 0.0191(7) 0.0199(7) 0.0217(8) -0.0011(6) -0.0002(6) 0.0099(6)
C11 0.0230(8) 0.0245(8) 0.0203(8) 0.0008(6) -0.0010(6) 0.0122(7)
C12 0.0256(8) 0.0231(8) 0.0313(10) 0.0054(7) 0.0017(7) 0.0121(7)
C13 0.0224(8) 0.0191(8) 0.0400(11) 0.0002(7) -0.0025(7) 0.0070(7)
C14 0.0255(8) 0.0257(8) 0.0283(9) -0.0050(7) -0.0061(7) 0.0109(7)
C15 0.0242(8) 0.0242(8) 0.0206(8) -0.0010(6) -0.0012(7) 0.0112(7)
C16 0.0351(9) 0.0203(8) 0.0210(9) -0.0042(6) -0.0048(7) 0.0149(7)
C17 0.0381(9) 0.0277(8) 0.0212(9) -0.0005(7) 0.0002(7) 0.0205(8)
C18 0.0610(13) 0.0309(9) 0.0247(10) 0.0054(7) 0.0097(9) 0.0304(9)
C19 0.0828(16) 0.0293(9) 0.0176(9) -0.0036(7) -0.0052(10) 0.0311(11)
C20 0.0663(15) 0.0262(9) 0.0271(11) -0.0066(8) -0.0186(10) 0.0189(10)
C21 0.0411(10) 0.0251(9) 0.0273(10) -0.0041(7) -0.0092(8) 0.0118(8)
C22 0.0164(7) 0.0202(7) 0.0222(9) 0.0009(6) 0.0005(6) 0.0041(6)
C23 0.0229(8) 0.0245(8) 0.0275(9) 0.0025(7) 0.0014(7) 0.0092(7)
C24 0.0269(9) 0.0293(9) 0.0259(9) 0.0083(7) -0.0001(7) 0.0074(7)
C25 0.0324(9) 0.0352(9) 0.0204(9) 0.0024(7) 0.0059(7) 0.0076(8)
C26 0.0338(9) 0.0301(9) 0.0284(10) -0.0012(7) 0.0071(8) 0.0127(8)
C27 0.0266(8) 0.0230(8) 0.0251(9) 0.0018(6) 0.0022(7) 0.0100(7)
N1 0.0229(7) 0.0200(6) 0.0142(7) 0.0000(5) -0.0018(5) 0.0105(5)
N3 0.0185(6) 0.0206(6) 0.0176(7) -0.0006(5) -0.0010(5) 0.0091(5)

loop_
_atom_type_symbol
_atom_type_description
_atom_type_scat_dispersion_real
_atom_type_scat_dispersion_imag
_atom_type_scat_source
C C 0.0181 0.0091 'International Tables Vol C Tables 4.2.6.8 and 6.1.1.4'
H H 0.0000 0.0000 'International Tables Vol C Tables 4.2.6.8 and 6.1.1.4'
N N 0.0311 0.0180 'International Tables Vol C Tables 4.2.6.8 and 6.1.1.4'

loop_
_geom_angle_atom_site_label_1
_geom_angle_atom_site_label_2
_geom_angle_atom_site_label_3
_geom_angle
_geom_angle_publ_flag
N3 C2 N1 112.51(14) y
N3 C2 C10 124.60(15) y
N1 C2 C10 122.63(15) y
N3 C4 C5 109.81(14) y
N3 C4 C9 129.32(15) y
C5 C4 C9 120.86(15) y
N1 C5 C6 131.79(16) y
N1 C5 C4 105.26(14) y
C6 C5 C4 122.95(15) y
C7 C6 C5 115.14(16) y
C7 C6 C16 121.03(15) y
C5 C6 C16 123.79(16) y
C6 C7 C8 122.61(15) y
C6 C7 H7 118.7 ?
C8 C7 H7 118.7 ?
C9 C8 C7 122.24(16) y
C9 C8 H8 118.9 ?
C7 C8 H8 118.9 ?
C8 C9 C4 116.00(15) y
C8 C9 C22 121.14(15) y
C4 C9 C22 122.64(15) y
C15 C10 C11 118.83(15) y
C15 C10 C2 119.80(15) y
C11 C10 C2 121.29(15) y
C12 C11 C10 120.02(16) y
C12 C11 H11 120.0 ?
C10 C11 H11 120.0 ?
C13 C12 C11 120.74(17) y
C13 C12 H12 119.6 ?
C11 C12 H12 119.6 ?
C14 C13 C12 119.59(16) y
C14 C13 H13 120.2 ?
C12 C13 H13 120.2 ?
C13 C14 C15 120.36(17) y
C13 C14 H14 119.8 ?
C15 C14 H14 119.8 ?
C14 C15 C10 120.44(16) y
C14 C15 H15 119.8 ?
C10 C15 H15 119.8 ?
C17 C16 C21 118.71(18) y
C17 C16 C6 120.93(16) y
C21 C16 C6 120.31(17) y
C18 C17 C16 120.64(18) y
C18 C17 H17 119.7 ?
C16 C17 H17 119.7 ?
C19 C18 C17 120.0(2) y
C19 C18 H18 120.0 ?
C17 C18 H18 120.0 ?
C20 C19 C18 120.0(2) y
C20 C19 H19 120.0 ?
C18 C19 H19 120.0 ?
C19 C20 C21 120.2(2) y
C19 C20 H20 119.9 ?
C21 C20 H20 119.9 ?
C20 C21 C16 120.5(2) y
C20 C21 H21 119.8 ?
C16 C21 H21 119.8 ?
C23 C22 C27 118.70(16) y
C23 C22 C9 121.77(16) y
C27 C22 C9 119.43(15) y
C22 C23 C24 120.65(17) y
C22 C23 H23 119.7 ?
C24 C23 H23 119.7 ?
C25 C24 C23 120.15(17) y
C25 C24 H24 119.9 ?
C23 C24 H24 119.9 ?
C24 C25 C26 119.69(18) y
C24 C25 H25 120.2 ?
C26 C25 H25 120.2 ?
C27 C26 C25 120.21(18) y
C27 C26 H26 119.9 ?
C25 C26 H26 119.9 ?
C26 C27 C22 120.61(17) y
C26 C27 H27 119.7 ?
C22 C27 H27 119.7 ?
C2 N1 C5 107.17(14) y
C2 N1 H1 126.1(16) ?
C5 N1 H1 126.4(16) ?
C2 N3 C4 105.20(14) y

loop_
_geom_bond_atom_site_label_1
_geom_bond_atom_site_label_2
_geom_bond_distance
_geom_bond_publ_flag
C2 N3 1.326(2) y
C2 N1 1.367(2) y
C2 C10 1.471(2) y
C4 N3 1.389(2) y
C4 C5 1.404(2) y
C4 C9 1.410(2) y
C5 N1 1.383(2) y
C5 C6 1.403(2) y
C6 C7 1.391(2) y
C6 C16 1.484(2) y
C7 C8 1.398(3) y
C7 H7 0.9500 ?
C8 C9 1.393(2) y
C8 H8 0.9500 ?
C9 C22 1.485(2) y
C10 C15 1.398(2) y
C10 C11 1.400(2) y
C11 C12 1.387(2) y
C11 H11 0.9500 ?
C12 C13 1.384(3) y
C12 H12 0.9500 ?
C13 C14 1.383(3) y
C13 H13 0.9500 ?
C14 C15 1.387(2) y
C14 H14 0.9500 ?
C15 H15 0.9500 ?
C16 C17 1.392(3) y
C16 C21 1.395(3) y
C17 C18 1.390(3) y
C17 H17 0.9500 ?
C18 C19 1.384(3) y
C18 H18 0.9500 ?
C19 C20 1.381(4) y
C19 H19 0.9500 ?
C20 C21 1.389(3) y
C20 H20 0.9500 ?
C21 H21 0.9500 ?
C22 C23 1.390(2) y
C22 C27 1.400(2) y
C23 C24 1.394(3) y
C23 H23 0.9500 ?
C24 C25 1.384(3) y
C24 H24 0.9500 ?
C25 C26 1.390(3) y
C25 H25 0.9500 ?
C26 C27 1.385(3) y
C26 H26 0.9500 ?
C27 H27 0.9500 ?
N1 H1 0.87(2) ?

loop_
_geom_hbond_atom_site_label_D
_geom_hbond_atom_site_label_H
_geom_hbond_atom_site_label_A
_geom_hbond_distance_DH
_geom_hbond_distance_HA
_geom_hbond_distance_DA
_geom_hbond_angle_DHA
_geom_hbond_site_symmetry_A
_geom_hbond_publ_flag
N1 H1 N3 0.87(2) 2.05(3) 2.916(2) 169(2) 6_564 y

loop_
_geom_torsion_atom_site_label_1
_geom_torsion_atom_site_label_2
_geom_torsion_atom_site_label_3
_geom_torsion_atom_site_label_4
_geom_torsion
_geom_torsion_publ_flag
N3 C4 C5 N1 -2.06(17) y
C9 C4 C5 N1 178.86(14) y
N3 C4 C5 C6 177.32(14) y
C9 C4 C5 C6 -1.8(2) y
N1 C5 C6 C7 177.14(16) y
C4 C5 C6 C7 -2.1(2) y
N1 C5 C6 C16 -0.8(3) y
C4 C5 C6 C16 -179.97(15) y
C5 C6 C7 C8 2.8(2) y
C16 C6 C7 C8 -179.26(16) y
C6 C7 C8 C9 0.4(3) y
C7 C8 C9 C4 -4.1(2) y
C7 C8 C9 C22 170.61(15) y
N3 C4 C9 C8 -174.12(15) y
C5 C4 C9 C8 4.8(2) y
N3 C4 C9 C22 11.2(3) y
C5 C4 C9 C22 -169.89(15) y
N3 C2 C10 C15 13.5(2) y
N1 C2 C10 C15 -160.22(15) y
N3 C2 C10 C11 -169.94(15) y
N1 C2 C10 C11 16.4(2) y
C15 C10 C11 C12 0.8(2) y
C2 C10 C11 C12 -175.84(15) y
C10 C11 C12 C13 -0.9(3) y
C11 C12 C13 C14 0.2(3) y
C12 C13 C14 C15 0.7(3) y
C13 C14 C15 C10 -0.8(3) y
C11 C10 C15 C14 0.1(2) y
C2 C10 C15 C14 176.77(16) y
C7 C6 C16 C17 -127.76(18) y
C5 C6 C16 C17 50.0(2) y
C7 C6 C16 C21 49.6(2) y
C5 C6 C16 C21 -132.62(18) y
C21 C16 C17 C18 -2.7(3) y
C6 C16 C17 C18 174.71(16) y
C16 C17 C18 C19 1.9(3) y
C17 C18 C19 C20 0.6(3) y
C18 C19 C20 C21 -2.2(3) y
C19 C20 C21 C16 1.4(3) y
C17 C16 C21 C20 1.1(3) y
C6 C16 C21 C20 -176.34(17) y
C8 C9 C22 C23 53.2(2) y
C4 C9 C22 C23 -132.43(18) y
C8 C9 C22 C27 -123.00(18) y
C4 C9 C22 C27 51.4(2) y
C27 C22 C23 C24 -0.3(3) y
C9 C22 C23 C24 -176.55(15) y
C22 C23 C24 C25 0.5(3) y
C23 C24 C25 C26 -0.1(3) y
C24 C25 C26 C27 -0.4(3) y
C25 C26 C27 C22 0.6(3) y
C23 C22 C27 C26 -0.2(3) y
C9 C22 C27 C26 176.11(16) y
N3 C2 N1 C5 -1.21(17) y
C10 C2 N1 C5 173.16(14) y
C6 C5 N1 C2 -177.37(16) y
C4 C5 N1 C2 1.94(17) y
N1 C2 N3 C4 -0.09(17) y
C10 C2 N3 C4 -174.33(14) y
C5 C4 N3 C2 1.35(17) y
C9 C4 N3 C2 -179.67(16) y
